data_2243852
loop_
_publ_author_name
'K\'eb\'e, Momath'
'Thiam, Ibrahima Elhadji'
'Sow, Mouhamadou Moustapha'
'Diouf, Ousmane'
'Barry, Aliou Hamady'
'Sall, Abdou Salam'
'Retailleau, Pascal'
'Gaye, Mohamed'

_publ_section_title
;
 Hexanuclear copper(II) complex of
 2-hydroxy-<i>N</i>,<i>N</i>'-bis[1-(2-hydroxyphenyl)ethylidene]propane-1,3-diamine
 incorporating an open-cubane core
;
_journal_coeditor_code EX2045
_journal_issue 7
_journal_name_full 'Acta Crystallographica Section E'
_journal_page_first 708
_journal_page_last 713
_journal_paper_doi 10.1107/S2056989021005570
_journal_volume 77
_journal_year 2021
_chemical_formula_iupac '[Cu6 (C19 H19 N2 O3)3 (N O3)2 (O H) (H2 O)2], 3C2 H6 O'
_chemical_formula_moiety 'C57 H62 Cu6 N8 O18, 3(C2 H6 O)'
_chemical_formula_sum 'C63 H80 Cu6 N8 O21'
_chemical_formula_weight 1666.59
_space_group_crystal_system triclinic
_space_group_IT_number 2
_space_group_name_Hall '-P 1'
_space_group_name_H-M_alt 'P -1'
_atom_sites_solution_hydrogens mixed
_audit_creation_method
;
Olex2 1.2
(compiled 2018.05.29 svn.r3508 for OlexSys, GUI svn.r5506)
;
_cell_angle_alpha 83.626(3)
_cell_angle_beta 86.186(3)
_cell_angle_gamma 72.288(3)
_cell_formula_units_Z 2
_cell_length_a 13.6406(5)
_cell_length_b 14.0568(5)
_cell_length_c 18.5907(7)
_cell_measurement_reflns_used 5100
_cell_measurement_temperature 293(2)
_cell_measurement_theta_max 28.6423
_cell_measurement_theta_min 2.4120
_cell_volume 3372.7(2)
_computing_cell_refinement '<i>SAINT</i> (Bruker, 2016)'
_computing_data_collection '<i>APEX3</i> (Bruker, 2016)'
_computing_data_reduction '<i>SAINT</i> (Bruker, 2016)'
_computing_molecular_graphics '<i>OLEX2</i> (Dolomanov et al., 2009)'
_computing_publication_material '<i>OLEX2</i> (Dolomanov et al., 2009)'
_computing_structure_refinement 'SHELXL (Sheldrick, 2015b)'
_computing_structure_solution '<i>SHELXT2018/2</i> (Sheldrick, 2015a)'
_diffrn_ambient_temperature 293(2)
_diffrn_detector_area_resol_mean 9
_diffrn_measured_fraction_theta_full 0.998
_diffrn_measured_fraction_theta_max 0.997
_diffrn_measurement_device_type KappaCCD
_diffrn_measurement_method CCD
_diffrn_radiation_type MoK\a
_diffrn_radiation_wavelength 0.71073
_diffrn_reflns_av_R_equivalents 0.0327
_diffrn_reflns_av_unetI/netI 0.0224
_diffrn_reflns_limit_h_max 17
_diffrn_reflns_limit_h_min -17
_diffrn_reflns_limit_k_max 17
_diffrn_reflns_limit_k_min -17
_diffrn_reflns_limit_l_max 23
_diffrn_reflns_limit_l_min -23
_diffrn_reflns_number 73743
_diffrn_reflns_theta_full 25.242
_diffrn_reflns_theta_max 26.732
_diffrn_reflns_theta_min 2.751
_exptl_absorpt_coefficient_mu 1.939
_exptl_absorpt_correction_T_max 1.00000
_exptl_absorpt_correction_T_min 0.96705
_exptl_absorpt_correction_type multi-scan
_exptl_crystal_colour green
_exptl_crystal_density_diffrn 1.641
_exptl_crystal_density_method 'not measured'
_exptl_crystal_description prismatic
_exptl_crystal_F_000 1712
_exptl_crystal_size_max 0.3
_exptl_crystal_size_mid 0.2
_exptl_crystal_size_min 0.1
_refine_diff_density_max 0.817
_refine_diff_density_min -0.556
_refine_ls_extinction_method none
_refine_ls_goodness_of_fit_ref 1.037
_refine_ls_hydrogen_treatment mixed
_refine_ls_matrix_type full
_refine_ls_number_parameters 929
_refine_ls_number_reflns 14284
_refine_ls_number_restraints 3
_refine_ls_restrained_S_all 1.038
_refine_ls_R_factor_all 0.0395
_refine_ls_R_factor_gt 0.0330
_refine_ls_shift/su_max 0.001
_refine_ls_shift/su_mean 0.000
_refine_ls_structure_factor_coef Fsqd
_refine_ls_weighting_details 'w=1/[\s^2^(Fo^2^)+(0.0432P)^2^+3.2696P] where P=(Fo^2^+2Fc^2^)/3'
_refine_ls_weighting_scheme calc
_refine_ls_wR_factor_gt 0.0870
_refine_ls_wR_factor_ref 0.0911
_reflns_number_gt 12395
_reflns_number_total 14284
_reflns_threshold_expression 'I > 2\s(I)'
_cod_data_source_file ex2045sup1.cif
_cod_data_source_block I
_cod_database_code 2243852
_shelx_space_group_comment
;
The symmetry employed for this shelxl refinement is uniquely defined
by the following loop, which should always be used as a source of
symmetry information in preference to the above space-group names.
They are only intended as comments.
;

loop_
_space_group_symop_operation_xyz
'x, y, z'
'-x, -y, -z'

loop_
_atom_site_type_symbol
_atom_site_label
_atom_site_fract_x
_atom_site_fract_y
_atom_site_fract_z
_atom_site_U_iso_or_equiv
_atom_site_adp_type
_atom_site_calc_flag
_atom_site_occupancy
_atom_site_disorder_assembly
_atom_site_disorder_group
Cu Cu3 0.26915(2) 0.40125(2) 0.15888(2) 0.03091(7) Uani d 1 . .
Cu Cu1 0.27776(2) 0.42624(2) 0.32790(2) 0.03074(7) Uani d 1 . .
Cu Cu5 0.34276(2) 0.20896(2) 0.27233(2) 0.03197(7) Uani d 1 . .
Cu Cu4 0.45315(2) 0.20182(2) 0.10809(2) 0.03414(8) Uani d 1 . .
Cu Cu2 0.34537(2) 0.58294(2) 0.20408(2) 0.03620(8) Uani d 1 . .
O O11 0.47163(16) 0.47175(15) 0.18459(13) 0.0555(6) Uani d 1 . .
N N102 0.54911(19) 0.49292(17) 0.15507(13) 0.0430(5) Uani d 1 . .
O O12 0.5566(2) 0.57631(18) 0.15453(17) 0.0771(8) Uani d 1 . .
O O13 0.6141(2) 0.4241(2) 0.12800(19) 0.0958(11) Uani d 1 . .
Cu Cu6 0.46902(2) 0.25221(2) 0.40915(2) 0.03727(8) Uani d 1 . .
O O14B 0.6475(14) 0.152(2) 0.4307(18) 0.074(6) Uani d 0.43(8) A 2
N N202 0.6961(3) 0.1605(3) 0.4849(2) 0.0743(9) Uani d 1 . .
O O16B 0.7637(19) 0.203(3) 0.4682(15) 0.087(7) Uani d 0.43(8) A 2
O O15B 0.708(5) 0.102(5) 0.5418(17) 0.143(11) Uani d 0.43(8) A 2
O O10 0.35231(15) 0.34640(13) 0.24727(10) 0.0291(4) Uani d 1 . .
H H10 0.384(2) 0.350(4) 0.232(2) 0.073(17) Uiso d 1 . .
O O2 0.34884(13) 0.52783(13) 0.30453(9) 0.0348(4) Uani d 1 . .
O O5 0.37695(14) 0.34071(12) 0.09029(9) 0.0347(4) Uani d 1 . .
O O8 0.45828(14) 0.16793(13) 0.33636(9) 0.0364(4) Uani d 1 . .
O O4 0.17301(13) 0.47876(13) 0.22424(9) 0.0374(4) Uani d 1 . .
O O1 0.22912(15) 0.31642(14) 0.35827(10) 0.0415(4) Uani d 1 . .
O O7 0.24464(15) 0.24428(13) 0.19929(10) 0.0397(4) Uani d 1 . .
O O9 0.46067(17) 0.34675(16) 0.47384(10) 0.0495(5) Uani d 1 . .
O O3 0.33169(16) 0.62254(15) 0.10579(11) 0.0482(5) Uani d 1 . .
O O2W 0.52462(16) 0.34018(16) 0.33383(11) 0.0478(5) Uani d 1 . .
H H2WA 0.483126 0.400782 0.330414 0.072 Uiso d 1 . .
H H2WB 0.524712 0.321109 0.291044 0.072 Uiso d 1 . .
O O6 0.52042(16) 0.06843(14) 0.13553(12) 0.0483(5) Uani d 1 . .
O O1W 0.55379(17) 0.24409(15) 0.15701(14) 0.0562(6) Uani d 1 . .
H H1WA 0.552628 0.224827 0.202374 0.084 Uiso d 1 . .
H H1WB 0.535206 0.308242 0.155417 0.084 Uiso d 1 . .
N N5 0.34465(17) 0.06909(15) 0.28312(12) 0.0366(5) Uani d 1 . .
N N1 0.23171(16) 0.48927(16) 0.41787(11) 0.0354(4) Uani d 1 . .
N N3 0.19297(17) 0.47496(15) 0.07387(11) 0.0353(4) Uani d 1 . .
N N4 0.35642(17) 0.17511(15) 0.04761(11) 0.0356(4) Uani d 1 . .
N N2 0.22263(17) 0.68655(16) 0.23230(12) 0.0376(5) Uani d 1 . .
N N6 0.40344(17) 0.17147(17) 0.47557(12) 0.0387(5) Uani d 1 . .
C C7 0.18607(19) 0.4560(2) 0.47399(13) 0.0371(5) Uani d 1 . .
C C20 0.07635(19) 0.52770(19) 0.21000(14) 0.0352(5) Uani d 1 . .
C C1 0.1607(2) 0.31345(19) 0.41129(14) 0.0380(5) Uani d 1 . .
C C26 0.1061(2) 0.54451(18) 0.07321(13) 0.0363(5) Uani d 1 . .
C C10 0.2991(2) 0.6107(2) 0.34627(14) 0.0395(6) Uani d 1 . .
H H10A 0.344598 0.652585 0.347556 0.047 Uiso calc 1 . .
C C25 0.0398(2) 0.5632(2) 0.13906(15) 0.0391(6) Uani d 1 . .
C C48 0.4605(2) 0.07339(19) 0.37428(15) 0.0403(6) Uani d 1 . .
H H48 0.530044 0.040509 0.391873 0.048 Uiso calc 1 . .
C C11 0.2003(2) 0.6723(2) 0.31042(14) 0.0413(6) Uani d 1 . .
H H11A 0.148399 0.637664 0.319344 0.050 Uiso calc 1 . .
H H11B 0.174402 0.736740 0.330030 0.050 Uiso calc 1 . .
C C45 0.2881(2) 0.0286(2) 0.25189(14) 0.0402(6) Uani d 1 . .
C C39 0.1788(2) 0.1953(2) 0.19148(13) 0.0387(6) Uani d 1 . .
C C12 0.1539(2) 0.74659(19) 0.19013(15) 0.0406(6) Uani d 1 . .
C C33 0.4114(2) -0.00413(19) 0.07486(14) 0.0369(5) Uani d 1 . .
C C38 0.4955(2) -0.00899(19) 0.11758(14) 0.0393(6) Uani d 1 . .
C C14 0.1755(2) 0.7628(2) 0.11249(15) 0.0432(6) Uani d 1 . .
C C31 0.3412(2) 0.0897(2) 0.04257(14) 0.0388(6) Uani d 1 . .
C C6 0.1395(2) 0.3760(2) 0.46934(14) 0.0389(6) Uani d 1 . .
C C29 0.3363(2) 0.35247(19) 0.02049(13) 0.0385(6) Uani d 1 . .
H H29 0.392788 0.346029 -0.015882 0.046 Uiso calc 1 . .
C C52 0.3861(2) 0.2683(2) 0.57706(14) 0.0425(6) Uani d 1 . .
C C57 0.4333(2) 0.3393(2) 0.54279(15) 0.0430(6) Uani d 1 . .
C C50 0.3630(2) 0.1919(2) 0.53911(14) 0.0407(6) Uani d 1 . .
C C30 0.2873(2) 0.26973(19) 0.01504(14) 0.0403(6) Uani d 1 . .
H H30A 0.220724 0.285068 0.040503 0.048 Uiso calc 1 . .
H H30B 0.277218 0.264110 -0.035304 0.048 Uiso calc 1 . .
C C28 0.2603(2) 0.45634(19) 0.00831(14) 0.0430(6) Uani d 1 . .
H H28A 0.296647 0.506237 -0.000681 0.052 Uiso calc 1 . .
H H28B 0.219496 0.460380 -0.033360 0.052 Uiso calc 1 . .
C C49 0.3854(2) 0.0910(2) 0.43897(15) 0.0420(6) Uani d 1 . .
H H49A 0.315113 0.110708 0.423144 0.050 Uiso calc 1 . .
H H49B 0.396950 0.030161 0.471690 0.050 Uiso calc 1 . .
C C47 0.4357(2) 0.0077(2) 0.32343(16) 0.0447(6) Uani d 1 . .
H H47A 0.493601 -0.016513 0.290148 0.054 Uiso calc 1 . .
H H47B 0.421140 -0.049776 0.350687 0.054 Uiso calc 1 . .
C C34 0.3961(2) -0.0959(2) 0.06230(17) 0.0456(6) Uani d 1 . .
H H34 0.341428 -0.094117 0.034323 0.055 Uiso calc 1 . .
C C9 0.2783(2) 0.5696(2) 0.42281(15) 0.0433(6) Uani d 1 . .
H H9A 0.342047 0.543434 0.448457 0.052 Uiso calc 1 . .
H H9B 0.231806 0.622368 0.448939 0.052 Uiso calc 1 . .
C C44 0.1967(2) 0.0912(2) 0.21363(15) 0.0433(6) Uani d 1 . .
C C19 0.2634(2) 0.7014(2) 0.07612(15) 0.0430(6) Uani d 1 . .
C C37 0.5581(2) -0.1043(2) 0.14436(16) 0.0465(6) Uani d 1 . .
H H37 0.613835 -0.108570 0.172097 0.056 Uiso calc 1 . .
C C40 0.0862(2) 0.2485(2) 0.15771(16) 0.0507(7) Uani d 1 . .
H H40 0.074005 0.316381 0.142863 0.061 Uiso calc 1 . .
C C21 0.0055(2) 0.5483(2) 0.26906(16) 0.0500(7) Uani d 1 . .
H H21 0.027877 0.524611 0.315701 0.060 Uiso calc 1 . .
C C27 0.0697(3) 0.6096(2) 0.00429(16) 0.0498(7) Uani d 1 . .
H H27A 0.027849 0.674821 0.015851 0.075 Uiso calc 1 . .
H H27B 0.029929 0.579511 -0.021464 0.075 Uiso calc 1 . .
H H27C 0.128140 0.615913 -0.025405 0.075 Uiso calc 1 . .
C C35 0.4583(2) -0.1876(2) 0.08949(18) 0.0503(7) Uani d 1 . .
H H35 0.445766 -0.246387 0.080161 0.060 Uiso calc 1 . .
C C56 0.4501(3) 0.4105(3) 0.58486(17) 0.0558(8) Uani d 1 . .
H H56 0.478737 0.458896 0.562606 0.067 Uiso calc 1 . .
C C5 0.0698(2) 0.3587(2) 0.52516(16) 0.0508(7) Uani d 1 . .
H H5 0.056342 0.397695 0.564032 0.061 Uiso calc 1 . .
C C8 0.1792(3) 0.4997(2) 0.54539(15) 0.0510(7) Uani d 1 . .
H H8A 0.197019 0.446278 0.583647 0.076 Uiso calc 1 . .
H H8B 0.110182 0.541525 0.553991 0.076 Uiso calc 1 . .
H H8C 0.225958 0.538942 0.543959 0.076 Uiso calc 1 . .
C C36 0.5394(3) -0.1909(2) 0.13075(17) 0.0514(7) Uani d 1 . .
H H36 0.582000 -0.252565 0.149631 0.062 Uiso calc 1 . .
C C53 0.3612(3) 0.2718(3) 0.65203(17) 0.0572(8) Uani d 1 . .
H H53 0.330892 0.225414 0.675595 0.069 Uiso calc 1 . .
C C2 0.1082(3) 0.2418(2) 0.41137(19) 0.0539(7) Uani d 1 . .
H H2 0.119918 0.201860 0.373136 0.065 Uiso calc 1 . .
C C18 0.2780(3) 0.7253(3) 0.00078(16) 0.0537(7) Uani d 1 . .
H H18 0.334628 0.685543 -0.023813 0.064 Uiso calc 1 . .
C C4 0.0214(3) 0.2868(3) 0.5242(2) 0.0618(9) Uani d 1 . .
H H4 -0.023576 0.276928 0.562031 0.074 Uiso calc 1 . .
C C51 0.2902(2) 0.1381(3) 0.57490(18) 0.0547(8) Uani d 1 . .
H H51A 0.230334 0.185992 0.593733 0.082 Uiso calc 1 . .
H H51B 0.323795 0.091260 0.613790 0.082 Uiso calc 1 . .
H H51C 0.269921 0.102823 0.540051 0.082 Uiso calc 1 . .
C C13 0.0494(2) 0.8001(2) 0.22090(19) 0.0543(7) Uani d 1 . .
H H13A 0.000138 0.817472 0.183404 0.081 Uiso calc 1 . .
H H13B 0.051906 0.859959 0.240006 0.081 Uiso calc 1 . .
H H13C 0.029410 0.756948 0.258935 0.081 Uiso calc 1 . .
C C17 0.2110(3) 0.8051(3) -0.03647(18) 0.0633(9) Uani d 1 . .
H H17 0.222439 0.819080 -0.085837 0.076 Uiso calc 1 . .
C C46 0.3131(3) -0.0840(2) 0.25508(18) 0.0549(8) Uani d 1 . .
H H46A 0.288793 -0.101614 0.212633 0.082 Uiso calc 1 . .
H H46B 0.280145 -0.107984 0.297433 0.082 Uiso calc 1 . .
H H46C 0.386285 -0.114111 0.257190 0.082 Uiso calc 1 . .
C C55 0.4253(3) 0.4100(3) 0.65739(18) 0.0658(10) Uani d 1 . .
H H55 0.439053 0.456522 0.683947 0.079 Uiso calc 1 . .
C C24 -0.0643(2) 0.6184(3) 0.13261(19) 0.0600(9) Uani d 1 . .
H H24 -0.089030 0.642032 0.086524 0.072 Uiso calc 1 . .
C C3 0.0399(3) 0.2292(3) 0.4666(2) 0.0630(9) Uani d 1 . .
H H3 0.005786 0.181409 0.465104 0.076 Uiso calc 1 . .
C C43 0.1199(3) 0.0485(3) 0.1994(2) 0.0666(10) Uani d 1 . .
H H43 0.130776 -0.019621 0.212685 0.080 Uiso calc 1 . .
C C15 0.1093(3) 0.8438(2) 0.07133(19) 0.0606(8) Uani d 1 . .
H H15 0.051529 0.884516 0.094237 0.073 Uiso calc 1 . .
C C22 -0.0961(3) 0.6029(3) 0.2594(2) 0.0684(10) Uani d 1 . .
H H22 -0.141280 0.615301 0.299338 0.082 Uiso calc 1 . .
C C16 0.1263(3) 0.8651(3) -0.0012(2) 0.0701(10) Uani d 1 . .
H H16 0.081091 0.919827 -0.026654 0.084 Uiso calc 1 . .
C C32 0.2496(3) 0.0849(3) 0.0041(2) 0.0599(8) Uani d 1 . .
H H32A 0.214545 0.044365 0.034003 0.090 Uiso calc 1 . .
H H32B 0.272193 0.055764 -0.040759 0.090 Uiso calc 1 . .
H H32C 0.203461 0.151345 -0.005629 0.090 Uiso calc 1 . .
C C41 0.0132(3) 0.2032(3) 0.1459(2) 0.0661(10) Uani d 1 . .
H H41 -0.047657 0.240543 0.123863 0.079 Uiso calc 1 . .
C C54 0.3801(3) 0.3410(3) 0.69121(18) 0.0684(10) Uani d 1 . .
H H54 0.362483 0.341361 0.740396 0.082 Uiso calc 1 . .
C C42 0.0301(3) 0.1023(3) 0.1669(2) 0.0790(13) Uani d 1 . .
H H42 -0.018959 0.071318 0.159012 0.095 Uiso calc 1 . .
C C23 -0.1314(3) 0.6392(4) 0.1910(2) 0.0774(12) Uani d 1 . .
H H23 -0.199653 0.677280 0.184504 0.093 Uiso calc 1 . .
O O1E 0.7184(3) 0.1473(3) 0.2304(2) 0.1102(12) Uani d 1 . .
H H1E 0.696426 0.187818 0.260536 0.165 Uiso calc 1 . .
C C2E 0.7195(4) 0.0498(4) 0.2618(3) 0.0964(15) Uani d 1 . .
H H2EA 0.649987 0.044852 0.267654 0.116 Uiso calc 1 . .
H H2EB 0.750187 0.035764 0.308862 0.116 Uiso calc 1 . .
C C3E 0.7804(5) -0.0208(5) 0.2123(4) 0.133(2) Uani d 1 . .
H H3EA 0.780131 -0.087531 0.229966 0.200 Uiso calc 1 . .
H H3EB 0.849951 -0.017689 0.208977 0.200 Uiso calc 1 . .
H H3EC 0.751412 -0.003753 0.165191 0.200 Uiso calc 1 . .
O O4E 0.8827(3) 0.1187(3) 0.6110(2) 0.1057(12) Uani d 1 . .
H H4E 0.829086 0.136427 0.588792 0.159 Uiso calc 1 . .
C C5E 0.9362(5) 0.0241(4) 0.5980(3) 0.1034(17) Uani d 1 . .
H H5EA 0.937397 0.017419 0.546563 0.124 Uiso calc 1 . .
H H5EB 0.902534 -0.022216 0.623292 0.124 Uiso calc 1 . .
C C6E 1.0416(6) -0.0011(5) 0.6222(4) 0.137(3) Uani d 1 . .
H H6EA 1.080592 -0.065847 0.607859 0.206 Uiso calc 1 . .
H H6EB 1.040758 -0.002482 0.673943 0.206 Uiso calc 1 . .
H H6EC 1.072798 0.048381 0.600560 0.206 Uiso calc 1 . .
O O7E 0.7319(3) 0.2834(4) 0.3279(2) 0.1182(13) Uani d 1 . .
H H7E 0.695981 0.316198 0.359088 0.177 Uiso calc 1 . .
C C8E 0.8232(9) 0.3177(8) 0.3102(4) 0.172(4) Uani d 1 . .
H H8EA 0.836358 0.352431 0.349068 0.207 Uiso calc 1 . .
H H8EB 0.883662 0.261511 0.301851 0.207 Uiso calc 1 . .
C C9E 0.7977(8) 0.3837(7) 0.2462(6) 0.229(6) Uani d 1 . .
H H9EA 0.778579 0.349547 0.209975 0.343 Uiso calc 1 . .
H H9EB 0.856115 0.405052 0.228575 0.343 Uiso calc 1 . .
H H9EC 0.741038 0.441138 0.256569 0.343 Uiso calc 1 . .
O O16A 0.750(2) 0.216(2) 0.4779(17) 0.112(7) Uani d 0.57(8) A 1
O O15A 0.675(2) 0.138(2) 0.5466(7) 0.115(5) Uani d 0.57(8) A 1
O O14A 0.6499(14) 0.1441(17) 0.4376(16) 0.085(6) Uani d 0.57(8) A 1

loop_
_atom_site_aniso_label
_atom_site_aniso_U_11
_atom_site_aniso_U_22
_atom_site_aniso_U_33
_atom_site_aniso_U_12
_atom_site_aniso_U_13
_atom_site_aniso_U_23
Cu3 0.03783(16) 0.02639(14) 0.02544(14) -0.00612(12) -0.00082(11) 0.00037(11)
Cu1 0.03459(15) 0.02884(15) 0.02828(14) -0.00970(12) 0.00320(11) -0.00249(11)
Cu5 0.03869(16) 0.02569(14) 0.03087(15) -0.01019(12) -0.00316(12) 0.00283(11)
Cu4 0.03985(16) 0.02640(14) 0.03622(16) -0.01025(12) -0.00088(12) -0.00257(12)
Cu2 0.03940(17) 0.02984(15) 0.03844(16) -0.01114(13) 0.00403(13) -0.00033(12)
O11 0.0483(12) 0.0390(11) 0.0702(14) -0.0103(9) 0.0211(10) 0.0112(10)
N102 0.0496(13) 0.0350(12) 0.0455(13) -0.0153(10) 0.0081(10) -0.0062(10)
O12 0.0838(18) 0.0415(13) 0.115(2) -0.0322(13) -0.0159(16) -0.0004(13)
O13 0.085(2) 0.0660(17) 0.124(3) -0.0127(15) 0.0622(19) -0.0254(17)
Cu6 0.03732(16) 0.04047(17) 0.03351(16) -0.01265(13) -0.00105(12) 0.00147(13)
O14B 0.036(8) 0.096(13) 0.082(9) 0.000(7) -0.007(6) -0.025(8)
N202 0.062(2) 0.079(2) 0.083(3) -0.0231(18) -0.0093(18) -0.002(2)
O16B 0.064(8) 0.143(18) 0.073(8) -0.060(8) -0.008(5) -0.004(9)
O15B 0.15(2) 0.15(2) 0.148(16) -0.09(2) -0.043(12) 0.053(12)
O10 0.0297(8) 0.0275(8) 0.0283(8) -0.0077(7) 0.0015(7) 0.0012(6)
O2 0.0359(9) 0.0329(9) 0.0366(9) -0.0124(7) 0.0012(7) -0.0030(7)
O5 0.0433(10) 0.0277(8) 0.0313(8) -0.0088(7) 0.0034(7) -0.0034(7)
O8 0.0381(9) 0.0327(9) 0.0360(9) -0.0093(7) -0.0032(7) 0.0037(7)
O4 0.0376(9) 0.0372(9) 0.0304(8) -0.0004(7) -0.0027(7) -0.0036(7)
O1 0.0538(11) 0.0369(10) 0.0358(9) -0.0192(8) 0.0127(8) -0.0045(7)
O7 0.0506(11) 0.0328(9) 0.0392(9) -0.0189(8) -0.0118(8) 0.0062(7)
O9 0.0616(13) 0.0546(12) 0.0377(10) -0.0262(10) 0.0034(9) -0.0053(9)
O3 0.0530(12) 0.0456(11) 0.0401(10) -0.0093(9) 0.0065(9) 0.0002(8)
O2W 0.0545(12) 0.0488(11) 0.0429(10) -0.0219(10) 0.0029(9) -0.0001(9)
O6 0.0573(12) 0.0292(9) 0.0592(12) -0.0113(9) -0.0216(10) -0.0006(8)
O1W 0.0556(12) 0.0344(10) 0.0829(16) -0.0175(9) -0.0196(11) -0.0020(10)
N5 0.0442(12) 0.0274(10) 0.0369(11) -0.0106(9) -0.0014(9) 0.0014(8)
N1 0.0379(11) 0.0364(11) 0.0304(10) -0.0085(9) -0.0008(8) -0.0047(8)
N3 0.0476(12) 0.0284(10) 0.0276(10) -0.0096(9) -0.0022(9) 0.0019(8)
N4 0.0445(12) 0.0296(10) 0.0318(10) -0.0102(9) -0.0018(9) -0.0019(8)
N2 0.0427(12) 0.0299(10) 0.0402(11) -0.0108(9) -0.0006(9) -0.0033(9)
N6 0.0386(11) 0.0389(12) 0.0352(11) -0.0091(9) -0.0035(9) 0.0047(9)
C7 0.0342(12) 0.0395(13) 0.0304(12) -0.0007(10) -0.0018(10) -0.0013(10)
C20 0.0348(12) 0.0322(12) 0.0376(13) -0.0087(10) -0.0035(10) -0.0012(10)
C1 0.0375(13) 0.0342(13) 0.0379(13) -0.0081(10) 0.0022(10) 0.0060(10)
C26 0.0467(14) 0.0296(12) 0.0339(12) -0.0131(11) -0.0094(11) 0.0014(10)
C10 0.0474(15) 0.0369(13) 0.0389(13) -0.0180(12) 0.0003(11) -0.0094(11)
C25 0.0388(13) 0.0359(13) 0.0408(14) -0.0101(11) -0.0055(11) 0.0023(11)
C48 0.0390(13) 0.0315(13) 0.0437(14) -0.0030(10) -0.0060(11) 0.0058(11)
C11 0.0505(15) 0.0340(13) 0.0386(13) -0.0113(11) 0.0049(11) -0.0076(11)
C45 0.0535(16) 0.0326(13) 0.0358(13) -0.0179(12) 0.0075(11) -0.0003(10)
C39 0.0503(15) 0.0436(14) 0.0280(12) -0.0239(12) -0.0012(10) 0.0005(10)
C12 0.0466(15) 0.0285(12) 0.0482(15) -0.0128(11) -0.0018(12) -0.0053(11)
C33 0.0439(14) 0.0304(12) 0.0377(13) -0.0138(11) 0.0037(11) -0.0043(10)
C38 0.0481(15) 0.0288(12) 0.0402(13) -0.0118(11) 0.0009(11) -0.0015(10)
C14 0.0551(16) 0.0323(13) 0.0439(14) -0.0155(12) -0.0076(12) -0.0002(11)
C31 0.0459(14) 0.0348(13) 0.0374(13) -0.0143(11) 0.0007(11) -0.0053(10)
C6 0.0340(13) 0.0401(14) 0.0348(13) -0.0031(11) 0.0024(10) 0.0047(10)
C29 0.0533(15) 0.0317(12) 0.0281(12) -0.0112(11) 0.0060(11) -0.0008(10)
C52 0.0358(13) 0.0501(16) 0.0349(13) -0.0042(12) -0.0035(10) 0.0006(11)
C57 0.0344(13) 0.0557(17) 0.0366(13) -0.0095(12) -0.0043(11) -0.0042(12)
C50 0.0340(13) 0.0411(14) 0.0383(13) -0.0028(11) -0.0027(10) 0.0092(11)
C30 0.0522(15) 0.0330(13) 0.0322(12) -0.0069(11) -0.0061(11) -0.0019(10)
C28 0.0644(18) 0.0317(13) 0.0279(12) -0.0103(12) 0.0027(12) 0.0038(10)
C49 0.0467(15) 0.0374(14) 0.0398(14) -0.0125(12) -0.0030(11) 0.0065(11)
C47 0.0490(16) 0.0299(13) 0.0477(15) -0.0025(11) -0.0013(12) 0.0015(11)
C34 0.0503(16) 0.0335(14) 0.0556(17) -0.0158(12) 0.0020(13) -0.0082(12)
C9 0.0516(16) 0.0431(15) 0.0382(14) -0.0161(12) -0.0047(12) -0.0096(11)
C44 0.0564(17) 0.0439(15) 0.0365(13) -0.0267(13) -0.0019(12) 0.0008(11)
C19 0.0552(16) 0.0393(14) 0.0400(14) -0.0231(13) -0.0020(12) -0.0013(11)
C37 0.0517(16) 0.0336(14) 0.0506(16) -0.0079(12) -0.0053(13) -0.0005(12)
C40 0.0572(18) 0.0539(17) 0.0438(15) -0.0236(15) -0.0126(13) 0.0093(13)
C21 0.0418(15) 0.0606(19) 0.0417(15) -0.0098(13) 0.0017(12) 0.0031(13)
C27 0.0617(18) 0.0384(15) 0.0429(15) -0.0074(13) -0.0128(13) 0.0086(12)
C35 0.0557(17) 0.0277(13) 0.069(2) -0.0148(12) 0.0074(15) -0.0098(13)
C56 0.0505(17) 0.074(2) 0.0495(17) -0.0266(16) -0.0019(14) -0.0121(15)
C5 0.0443(16) 0.0526(17) 0.0445(15) -0.0036(13) 0.0123(12) 0.0031(13)
C8 0.0582(18) 0.0596(18) 0.0302(13) -0.0099(15) 0.0014(12) -0.0072(12)
C36 0.0610(19) 0.0292(13) 0.0584(18) -0.0076(13) 0.0040(15) -0.0004(12)
C53 0.0567(19) 0.069(2) 0.0405(16) -0.0149(16) 0.0021(13) 0.0031(15)
C2 0.0582(18) 0.0448(16) 0.0604(19) -0.0217(14) 0.0079(15) -0.0001(14)
C18 0.073(2) 0.0538(18) 0.0413(15) -0.0307(16) 0.0010(14) -0.0009(13)
C4 0.0477(17) 0.0582(19) 0.069(2) -0.0117(15) 0.0221(16) 0.0105(17)
C51 0.0522(17) 0.0555(18) 0.0509(17) -0.0146(14) 0.0097(14) 0.0066(14)
C13 0.0498(17) 0.0438(16) 0.0611(19) -0.0030(13) 0.0000(14) -0.0024(14)
C17 0.097(3) 0.059(2) 0.0423(16) -0.037(2) -0.0127(17) 0.0060(15)
C46 0.074(2) 0.0353(15) 0.0597(19) -0.0242(15) 0.0043(16) -0.0052(13)
C55 0.064(2) 0.096(3) 0.0469(18) -0.033(2) -0.0036(15) -0.0220(18)
C24 0.0399(16) 0.077(2) 0.0536(18) -0.0075(15) -0.0102(14) 0.0090(16)
C3 0.0552(19) 0.0545(19) 0.082(2) -0.0274(16) 0.0138(17) 0.0050(17)
C43 0.083(2) 0.061(2) 0.071(2) -0.048(2) -0.0197(19) 0.0135(17)
C15 0.075(2) 0.0427(17) 0.0579(19) -0.0069(15) -0.0136(17) -0.0016(14)
C22 0.0390(16) 0.094(3) 0.059(2) -0.0081(17) 0.0104(14) 0.0062(19)
C16 0.098(3) 0.0488(19) 0.058(2) -0.0136(19) -0.026(2) 0.0095(16)
C32 0.063(2) 0.0502(18) 0.072(2) -0.0216(16) -0.0243(17) -0.0025(16)
C41 0.064(2) 0.080(2) 0.063(2) -0.0385(19) -0.0237(17) 0.0187(18)
C54 0.075(2) 0.098(3) 0.0357(16) -0.030(2) 0.0003(15) -0.0097(17)
C42 0.086(3) 0.090(3) 0.083(3) -0.063(2) -0.035(2) 0.023(2)
C23 0.0350(16) 0.104(3) 0.075(2) -0.0010(18) -0.0054(16) 0.012(2)
O1E 0.116(3) 0.078(2) 0.135(3) -0.0183(19) -0.056(2) -0.004(2)
C2E 0.104(4) 0.096(4) 0.085(3) -0.030(3) -0.010(3) 0.017(3)
C3E 0.089(4) 0.109(5) 0.207(8) -0.025(3) 0.013(4) -0.054(5)
O4E 0.103(3) 0.088(2) 0.129(3) -0.0157(19) -0.024(2) -0.052(2)
C5E 0.136(5) 0.077(3) 0.095(4) -0.026(3) 0.011(3) -0.026(3)
C6E 0.137(6) 0.127(5) 0.118(5) 0.012(4) -0.026(4) -0.020(4)
O7E 0.087(2) 0.172(4) 0.103(3) -0.061(3) -0.001(2) 0.016(3)
C8E 0.264(12) 0.177(9) 0.114(6) -0.123(9) 0.026(7) -0.033(5)
C9E 0.174(10) 0.172(10) 0.340(18) -0.053(8) 0.032(11) -0.045(11)
O16A 0.134(14) 0.103(8) 0.126(13) -0.070(8) -0.008(9) -0.025(8)
O15A 0.131(10) 0.146(12) 0.061(8) -0.043(10) 0.000(5) 0.026(5)
O14A 0.079(10) 0.071(7) 0.111(12) -0.027(6) -0.028(7) -0.015(6)

loop_
_atom_type_symbol
_atom_type_description
_atom_type_scat_dispersion_real
_atom_type_scat_dispersion_imag
_atom_type_scat_source
C C 0.0033 0.0016 'International Tables Vol C Tables 4.2.6.8 and 6.1.1.4'
H H 0.0000 0.0000 'International Tables Vol C Tables 4.2.6.8 and 6.1.1.4'
Cu Cu 0.3201 1.2651 'International Tables Vol C Tables 4.2.6.8 and 6.1.1.4'
N N 0.0061 0.0033 'International Tables Vol C Tables 4.2.6.8 and 6.1.1.4'
O O 0.0106 0.0060 'International Tables Vol C Tables 4.2.6.8 and 6.1.1.4'

loop_
_geom_angle_atom_site_label_1
_geom_angle_atom_site_label_2
_geom_angle_atom_site_label_3
_geom_angle_site_symmetry_1
_geom_angle_site_symmetry_3
_geom_angle
_geom_angle_publ_flag
O10 Cu3 O7 . . 72.48(7) ?
O5 Cu3 O10 . . 95.79(8) ?
O5 Cu3 O7 . . 91.62(7) ?
O5 Cu3 N3 . . 85.86(8) ?
O4 Cu3 O10 . . 84.02(8) ?
O4 Cu3 O5 . . 170.39(8) y
O4 Cu3 O7 . . 97.46(7) ?
O4 Cu3 N3 . . 92.84(8) ?
N3 Cu3 O10 . . 170.79(8) y
N3 Cu3 O7 . . 116.59(8) ?
O10 Cu1 O4 . . 72.34(6) ?
O2 Cu1 O10 . . 92.40(8) ?
O2 Cu1 O4 . . 93.94(7) ?
O2 Cu1 N1 . . 86.00(8) ?
O1 Cu1 O10 . . 86.17(8) ?
O1 Cu1 O2 . . 170.60(8) y
O1 Cu1 O4 . . 94.47(8) ?
O1 Cu1 N1 . . 93.42(8) ?
N1 Cu1 O10 . . 167.74(8) y
N1 Cu1 O4 . . 119.88(8) ?
O10 Cu5 O1 . . 72.65(7) ?
O8 Cu5 O10 . . 94.68(7) ?
O8 Cu5 O1 . . 93.29(7) ?
O8 Cu5 N5 . . 86.72(8) ?
O7 Cu5 O10 . . 84.42(7) ?
O7 Cu5 O8 . . 171.86(8) y
O7 Cu5 O1 . . 94.15(8) ?
O7 Cu5 N5 . . 92.98(8) ?
N5 Cu5 O10 . . 171.32(9) y
N5 Cu5 O1 . . 115.87(8) ?
O5 Cu4 O1W . . 87.84(8) ?
O5 Cu4 N4 . . 86.56(8) ?
O6 Cu4 O5 . . 173.69(9) y
O6 Cu4 O1W . . 90.97(9) ?
O6 Cu4 N4 . . 95.34(9) ?
N4 Cu4 O1W . . 171.10(9) y
O2 Cu2 O11 . . 88.40(8) ?
O2 Cu2 N2 . . 86.37(8) ?
O3 Cu2 O11 . . 90.92(9) ?
O3 Cu2 O2 . . 171.60(8) y
O3 Cu2 N2 . . 94.27(9) ?
N2 Cu2 O11 . . 174.77(9) y
N102 O11 Cu2 . . 118.74(17) ?
O12 N102 O11 . . 120.6(3) ?
O12 N102 O13 . . 123.8(3) ?
O13 N102 O11 . . 115.7(2) ?
O8 Cu6 O14B . . 91.3(6) ?
O8 Cu6 O2W . . 90.96(8) ?
O8 Cu6 N6 . . 86.12(9) ?
O9 Cu6 O14B . . 97.2(6) ?
O9 Cu6 O8 . . 171.27(9) ?
O9 Cu6 O2W . . 87.48(9) ?
O9 Cu6 N6 . . 94.66(9) ?
O2W Cu6 O14B . . 87.7(8) ?
N6 Cu6 O14B . . 97.4(8) ?
N6 Cu6 O2W . . 174.23(9) ?
N202 O14B Cu6 . . 122.5(12) ?
O16B N202 O14B . . 113.4(19) ?
O16B N202 O15B . . 117.3(19) ?
O15B N202 O14B . . 123.7(19) ?
O15A N202 O16A . . 114(2) ?
O15A N202 O14A . . 119.3(16) ?
O14A N202 O16A . . 125(2) ?
Cu3 O10 Cu1 . . 106.62(9) y
Cu5 O10 Cu3 . . 106.11(8) y
Cu5 O10 Cu1 . . 105.99(9) y
Cu2 O2 Cu1 . . 115.44(9) ?
C10 O2 Cu1 . . 107.68(14) ?
C10 O2 Cu2 . . 106.34(14) ?
Cu4 O5 Cu3 . . 119.32(8) ?
C29 O5 Cu3 . . 109.95(15) ?
C29 O5 Cu4 . . 106.28(14) ?
Cu6 O8 Cu5 . . 120.77(9) ?
C48 O8 Cu5 . . 108.23(15) ?
C48 O8 Cu6 . . 106.02(15) ?
Cu3 O4 Cu1 . . 96.50(7) y
C20 O4 Cu3 . . 124.71(16) ?
C20 O4 Cu1 . . 137.80(16) ?
Cu1 O1 Cu5 . . 93.56(7) y
C1 O1 Cu1 . . 125.52(17) ?
C1 O1 Cu5 . . 140.83(16) ?
Cu5 O7 Cu3 . . 96.20(7) y
C39 O7 Cu3 . . 138.45(17) ?
C39 O7 Cu5 . . 124.21(16) ?
C57 O9 Cu6 . . 125.90(19) ?
C19 O3 Cu2 . . 126.46(18) ?
C38 O6 Cu4 . . 125.81(18) ?
C45 N5 Cu5 . . 128.00(19) ?
C45 N5 C47 . . 121.5(2) ?
C47 N5 Cu5 . . 109.65(17) ?
C7 N1 Cu1 . . 127.63(19) ?
C7 N1 C9 . . 120.5(2) ?
C9 N1 Cu1 . . 110.30(16) ?
C26 N3 Cu3 . . 127.41(18) ?
C26 N3 C28 . . 121.8(2) ?
C28 N3 Cu3 . . 109.53(16) ?
C31 N4 Cu4 . . 127.25(19) ?
C31 N4 C30 . . 121.8(2) ?
C30 N4 Cu4 . . 110.24(16) ?
C11 N2 Cu2 . . 110.48(17) ?
C12 N2 Cu2 . . 127.20(19) ?
C12 N2 C11 . . 120.5(2) ?
C50 N6 Cu6 . . 127.0(2) ?
C50 N6 C49 . . 121.3(2) ?
C49 N6 Cu6 . . 110.64(16) ?
N1 C7 C6 . . 120.7(2) ?
N1 C7 C8 . . 120.6(3) ?
C6 C7 C8 . . 118.7(2) ?
O4 C20 C25 . . 124.2(2) ?
O4 C20 C21 . . 117.6(2) ?
C21 C20 C25 . . 118.2(2) ?
O1 C1 C6 . . 124.2(2) ?
O1 C1 C2 . . 117.4(3) ?
C2 C1 C6 . . 118.4(2) ?
N3 C26 C25 . . 121.4(2) ?
N3 C26 C27 . . 120.4(2) ?
C25 C26 C27 . . 118.2(2) ?
O2 C10 C11 . . 108.7(2) ?
O2 C10 C9 . . 108.7(2) ?
C11 C10 C9 . . 111.4(2) ?
C20 C25 C26 . . 123.0(2) ?
C24 C25 C20 . . 117.7(3) ?
C24 C25 C26 . . 119.3(3) ?
O8 C48 C49 . . 108.9(2) ?
O8 C48 C47 . . 109.7(2) ?
C47 C48 C49 . . 112.2(2) ?
N2 C11 C10 . . 108.1(2) ?
N5 C45 C44 . . 120.5(2) ?
N5 C45 C46 . . 120.9(3) ?
C44 C45 C46 . . 118.6(3) ?
O7 C39 C44 . . 123.9(3) ?
O7 C39 C40 . . 117.7(2) ?
C40 C39 C44 . . 118.4(2) ?
N2 C12 C14 . . 121.1(3) ?
N2 C12 C13 . . 119.9(3) ?
C14 C12 C13 . . 119.0(3) ?
C38 C33 C31 . . 123.9(2) ?
C34 C33 C38 . . 117.4(2) ?
C34 C33 C31 . . 118.7(2) ?
O6 C38 C33 . . 125.7(2) ?
O6 C38 C37 . . 116.1(3) ?
C37 C38 C33 . . 118.1(2) ?
C19 C14 C12 . . 122.9(3) ?
C15 C14 C12 . . 119.4(3) ?
C15 C14 C19 . . 117.7(3) ?
N4 C31 C33 . . 121.2(2) ?
N4 C31 C32 . . 120.4(3) ?
C33 C31 C32 . . 118.5(2) ?
C1 C6 C7 . . 123.7(2) ?
C5 C6 C7 . . 118.7(3) ?
C5 C6 C1 . . 117.6(3) ?
O5 C29 C30 . . 108.9(2) ?
O5 C29 C28 . . 108.9(2) ?
C28 C29 C30 . . 112.4(2) ?
C57 C52 C50 . . 123.6(2) ?
C53 C52 C57 . . 117.5(3) ?
C53 C52 C50 . . 119.0(3) ?
O9 C57 C52 . . 125.2(3) ?
O9 C57 C56 . . 116.4(3) ?
C56 C57 C52 . . 118.4(3) ?
N6 C50 C52 . . 121.0(2) ?
N6 C50 C51 . . 120.1(3) ?
C52 C50 C51 . . 118.9(3) ?
N4 C30 C29 . . 108.1(2) ?
N3 C28 C29 . . 107.97(19) ?
N6 C49 C48 . . 107.0(2) ?
N5 C47 C48 . . 107.5(2) ?
C35 C34 C33 . . 123.0(3) ?
N1 C9 C10 . . 107.8(2) ?
C39 C44 C45 . . 123.6(2) ?
C43 C44 C45 . . 119.2(3) ?
C43 C44 C39 . . 117.2(3) ?
O3 C19 C14 . . 125.6(2) ?
O3 C19 C18 . . 116.2(3) ?
C18 C19 C14 . . 118.1(3) ?
C36 C37 C38 . . 122.0(3) ?
C41 C40 C39 . . 122.0(3) ?
C22 C21 C20 . . 121.5(3) ?
C34 C35 C36 . . 118.9(3) ?
C55 C56 C57 . . 121.8(3) ?
C4 C5 C6 . . 122.4(3) ?
C37 C36 C35 . . 120.6(3) ?
C54 C53 C52 . . 122.5(3) ?
C3 C2 C1 . . 121.5(3) ?
C17 C18 C19 . . 121.6(3) ?
C5 C4 C3 . . 119.5(3) ?
C18 C17 C16 . . 120.3(3) ?
C56 C55 C54 . . 120.3(3) ?
C23 C24 C25 . . 123.1(3) ?
C2 C3 C4 . . 120.6(3) ?
C42 C43 C44 . . 123.1(3) ?
C16 C15 C14 . . 122.6(3) ?
C23 C22 C21 . . 120.6(3) ?
C15 C16 C17 . . 119.7(3) ?
C40 C41 C42 . . 120.0(3) ?
C53 C54 C55 . . 119.6(3) ?
C43 C42 C41 . . 119.3(3) ?
C24 C23 C22 . . 118.9(3) ?
O1E C2E C3E . . 106.6(5) ?
O4E C5E C6E . . 110.7(5) ?
C9E C8E O7E . . 104.3(9) ?

loop_
_geom_bond_atom_site_label_1
_geom_bond_atom_site_label_2
_geom_bond_site_symmetry_2
_geom_bond_distance
_geom_bond_publ_flag
Cu3 O10 . 2.0040(17) y
Cu3 O5 . 1.9346(17) ?
Cu3 O4 . 1.8963(17) y
Cu3 O7 . 2.3648(17) y
Cu3 N3 . 1.962(2) ?
Cu1 O10 . 2.0043(19) y
Cu1 O2 . 1.9538(17) ?
Cu1 O4 . 2.3893(17) y
Cu1 O1 . 1.8767(18) y
Cu1 N1 . 1.956(2) ?
Cu5 O10 . 1.9778(19) y
Cu5 O8 . 1.9434(18) ?
Cu5 O1 . 2.4533(18) y
Cu5 O7 . 1.8894(18) ?
Cu5 N5 . 1.946(2) ?
Cu4 O5 . 1.9155(17) y
Cu4 O6 . 1.8496(19) y
Cu4 O1W . 1.961(2) y
Cu4 N4 . 1.934(2) y
Cu2 O11 . 1.986(2) y
Cu2 O2 . 1.9385(17) y
Cu2 O3 . 1.855(2) y
Cu2 N2 . 1.941(2) y
O11 N102 . 1.259(3) ?
N102 O12 . 1.206(3) ?
N102 O13 . 1.225(3) ?
Cu6 O14B . 2.45(2) y
Cu6 O8 . 1.9350(18) y
Cu6 O9 . 1.863(2) y
Cu6 O2W . 2.0273(19) y
Cu6 N6 . 1.942(2) y
O14B N202 . 1.28(3) ?
N202 O16B . 1.25(2) ?
N202 O15B . 1.26(3) ?
N202 O16A . 1.22(2) ?
N202 O15A . 1.196(14) ?
N202 O14A . 1.20(2) ?
O2 C10 . 1.438(3) ?
O5 C29 . 1.418(3) ?
O8 C48 . 1.426(3) ?
O4 C20 . 1.318(3) ?
O1 C1 . 1.318(3) ?
O7 C39 . 1.310(3) ?
O9 C57 . 1.313(3) ?
O3 C19 . 1.306(4) ?
O6 C38 . 1.316(3) ?
N5 C45 . 1.287(4) ?
N5 C47 . 1.475(3) ?
N1 C7 . 1.295(3) y
N1 C9 . 1.468(3) ?
N3 C26 . 1.286(3) y
N3 C28 . 1.474(3) ?
N4 C31 . 1.294(3) y
N4 C30 . 1.469(3) ?
N2 C11 . 1.468(3) ?
N2 C12 . 1.295(4) y
N6 C50 . 1.294(3) y
N6 C49 . 1.472(4) ?
C7 C6 . 1.463(4) ?
C7 C8 . 1.509(4) ?
C20 C25 . 1.424(4) ?
C20 C21 . 1.408(4) ?
C1 C6 . 1.427(4) ?
C1 C2 . 1.402(4) ?
C26 C25 . 1.471(4) ?
C26 C27 . 1.508(3) ?
C10 C11 . 1.514(4) ?
C10 C9 . 1.518(4) ?
C25 C24 . 1.402(4) ?
C48 C49 . 1.518(4) ?
C48 C47 . 1.513(4) ?
C45 C44 . 1.464(4) ?
C45 C46 . 1.510(4) ?
C39 C44 . 1.426(4) ?
C39 C40 . 1.405(4) ?
C12 C14 . 1.461(4) ?
C12 C13 . 1.503(4) ?
C33 C38 . 1.419(4) ?
C33 C31 . 1.466(4) ?
C33 C34 . 1.414(4) ?
C38 C37 . 1.409(4) ?
C14 C19 . 1.425(4) ?
C14 C15 . 1.403(4) ?
C31 C32 . 1.503(4) ?
C6 C5 . 1.411(4) ?
C29 C30 . 1.523(4) ?
C29 C28 . 1.515(4) ?
C52 C57 . 1.419(4) ?
C52 C50 . 1.467(4) ?
C52 C53 . 1.415(4) ?
C57 C56 . 1.414(4) ?
C50 C51 . 1.503(4) ?
C34 C35 . 1.371(4) ?
C44 C43 . 1.409(4) ?
C19 C18 . 1.419(4) ?
C37 C36 . 1.370(4) ?
C40 C41 . 1.376(4) ?
C21 C22 . 1.378(4) ?
C35 C36 . 1.374(5) ?
C56 C55 . 1.368(5) ?
C5 C4 . 1.367(5) ?
C53 C54 . 1.371(5) ?
C2 C3 . 1.373(4) ?
C18 C17 . 1.364(5) ?
C4 C3 . 1.377(5) ?
C17 C16 . 1.380(6) ?
C55 C54 . 1.376(5) ?
C24 C23 . 1.369(5) ?
C43 C42 . 1.368(6) ?
C15 C16 . 1.369(5) ?
C22 C23 . 1.378(5) ?
C41 C42 . 1.381(6) ?
O1E C2E . 1.426(6) ?
C2E C3E . 1.456(8) ?
O4E C5E . 1.348(6) ?
C5E C6E . 1.461(8) ?
O7E C8E . 1.473(9) ?
C8E C9E . 1.420(4) ?

loop_
_geom_hbond_atom_site_label_D
_geom_hbond_atom_site_label_H
_geom_hbond_atom_site_label_A
_geom_hbond_site_symmetry_A
_geom_hbond_distance_DH
_geom_hbond_distance_HA
_geom_hbond_distance_DA
_geom_hbond_angle_DHA
_geom_hbond_publ_flag
O10 H10 O11 . 0.51(4) 2.43(4) 2.854(3) 142(6) yes
O10 H10 O2W . 0.51(4) 2.75(3) 2.910(3) 103(4) yes
O10 H10 O1W . 0.51(4) 2.73(4) 3.155(3) 143(6) yes
O1W H1WA O1E . 0.86 2.26 2.625(4) 105.8 yes
O1W H1WB O13 . 0.86 2.21 2.876(4) 134.7 yes
C11 H11B O4E 2_666 0.97 2.31 3.280(4) 173.8 yes
C18 H18 O13 2_665 0.93 2.54 3.328(4) 142.9 yes
O4E H4E N202 . 0.82 2.66 3.447(5) 161.4 yes
O4E H4E O16B . 0.82 2.45 3.13(2) 141.1 yes
O4E H4E O15B . 0.82 2.12 2.87(3) 150.5 yes

loop_
_geom_torsion_atom_site_label_1
_geom_torsion_atom_site_label_2
_geom_torsion_atom_site_label_3
_geom_torsion_atom_site_label_4
_geom_torsion_site_symmetry_1
_geom_torsion_site_symmetry_2
_geom_torsion_site_symmetry_3
_geom_torsion_site_symmetry_4
_geom_torsion
_geom_torsion_publ_flag
Cu3 O5 C29 C30 . . . . -83.1(2) ?
Cu3 O5 C29 C28 . . . . 39.9(2) ?
Cu3 O4 C20 C25 . . . . -25.9(3) ?
Cu3 O4 C20 C21 . . . . 155.9(2) ?
Cu3 O7 C39 C44 . . . . 167.82(19) ?
Cu3 O7 C39 C40 . . . . -10.6(4) ?
Cu3 N3 C26 C25 . . . . -13.9(4) ?
Cu3 N3 C26 C27 . . . . 165.9(2) ?
Cu3 N3 C28 C29 . . . . 30.0(3) ?
Cu1 O2 C10 C11 . . . . -78.1(2) ?
Cu1 O2 C10 C9 . . . . 43.3(2) ?
Cu1 O4 C20 C25 . . . . 168.43(19) ?
Cu1 O4 C20 C21 . . . . -9.8(4) ?
Cu1 O1 C1 C6 . . . . -23.0(4) ?
Cu1 O1 C1 C2 . . . . 159.2(2) ?
Cu1 N1 C7 C6 . . . . -15.7(3) ?
Cu1 N1 C7 C8 . . . . 164.7(2) ?
Cu1 N1 C9 C10 . . . . 28.2(3) ?
Cu5 O8 C48 C49 . . . . -82.9(2) ?
Cu5 O8 C48 C47 . . . . 40.2(2) ?
Cu5 O1 C1 C6 . . . . 152.5(2) ?
Cu5 O1 C1 C2 . . . . -25.3(4) ?
Cu5 O7 C39 C44 . . . . -27.5(4) ?
Cu5 O7 C39 C40 . . . . 154.0(2) ?
Cu5 N5 C45 C44 . . . . -13.1(4) ?
Cu5 N5 C45 C46 . . . . 168.1(2) ?
Cu5 N5 C47 C48 . . . . 29.9(3) ?
Cu4 O5 C29 C30 . . . . 47.4(2) ?
Cu4 O5 C29 C28 . . . . 170.32(17) ?
Cu4 O6 C38 C33 . . . . -1.1(4) ?
Cu4 O6 C38 C37 . . . . 179.6(2) ?
Cu4 N4 C31 C33 . . . . -10.9(4) ?
Cu4 N4 C31 C32 . . . . 168.2(2) ?
Cu4 N4 C30 C29 . . . . 17.8(2) ?
Cu2 O11 N102 O12 . . . . 17.8(4) ?
Cu2 O11 N102 O13 . . . . -162.3(3) ?
Cu2 O2 C10 C11 . . . . 46.2(2) ?
Cu2 O2 C10 C9 . . . . 167.61(17) ?
Cu2 O3 C19 C14 . . . . -11.2(4) ?
Cu2 O3 C19 C18 . . . . 170.3(2) ?
Cu2 N2 C11 C10 . . . . 22.4(2) ?
Cu2 N2 C12 C14 . . . . -17.9(4) ?
Cu2 N2 C12 C13 . . . . 161.5(2) ?
O11 Cu2 O3 C19 . . . . -175.2(2) ?
Cu6 O14B N202 O16B . . . . -108(3) ?
Cu6 O14B N202 O15B . . . . 99(4) ?
Cu6 O8 C48 C49 . . . . 48.0(2) ?
Cu6 O8 C48 C47 . . . . 171.09(17) ?
Cu6 O9 C57 C52 . . . . -13.1(4) ?
Cu6 O9 C57 C56 . . . . 168.9(2) ?
Cu6 N6 C50 C52 . . . . -16.4(4) ?
Cu6 N6 C50 C51 . . . . 162.9(2) ?
Cu6 N6 C49 C48 . . . . 22.4(2) ?
O14B Cu6 O9 C57 . . . . -88.6(8) ?
O10 Cu3 O4 Cu1 . . . . 5.17(7) ?
O10 Cu3 O4 C20 . . . . -165.2(2) ?
O10 Cu1 O1 Cu5 . . . . 8.93(7) ?
O10 Cu1 O1 C1 . . . . -173.9(2) ?
O10 Cu5 O7 Cu3 . . . . 6.37(8) ?
O10 Cu5 O7 C39 . . . . -163.5(2) ?
O2 C10 C11 N2 . . . . -45.5(3) ?
O2 C10 C9 N1 . . . . -47.3(3) ?
O5 C29 C30 N4 . . . . -43.1(3) ?
O5 C29 C28 N3 . . . . -45.9(3) ?
O8 C48 C49 N6 . . . . -46.7(3) ?
O8 C48 C47 N5 . . . . -46.5(3) ?
O4 Cu1 O1 Cu5 . . . . 80.85(7) ?
O4 Cu1 O1 C1 . . . . -102.0(2) ?
O4 C20 C25 C26 . . . . 3.0(4) ?
O4 C20 C25 C24 . . . . -176.9(3) ?
O4 C20 C21 C22 . . . . 177.1(3) ?
O1 Cu5 O7 Cu3 . . . . 78.46(7) ?
O1 Cu5 O7 C39 . . . . -91.4(2) ?
O1 C1 C6 C7 . . . . 4.7(4) ?
O1 C1 C6 C5 . . . . -175.2(2) ?
O1 C1 C2 C3 . . . . 176.2(3) ?
O7 Cu3 O4 Cu1 . . . . 76.57(7) ?
O7 Cu3 O4 C20 . . . . -93.8(2) ?
O7 C39 C44 C45 . . . . 4.1(4) ?
O7 C39 C44 C43 . . . . -177.9(3) ?
O7 C39 C40 C41 . . . . 178.9(3) ?
O9 C57 C56 C55 . . . . -179.6(3) ?
O3 C19 C18 C17 . . . . 179.1(3) ?
O2W Cu6 O9 C57 . . . . -175.9(2) ?
O6 C38 C37 C36 . . . . 178.8(3) ?
O1W Cu4 O6 C38 . . . . -177.0(2) ?
N5 Cu5 O7 Cu3 . . . . -165.33(8) ?
N5 Cu5 O7 C39 . . . . 24.8(2) ?
N5 C45 C44 C39 . . . . 17.2(4) ?
N5 C45 C44 C43 . . . . -160.8(3) ?
N1 Cu1 O1 Cu5 . . . . -158.80(8) ?
N1 Cu1 O1 C1 . . . . 18.4(2) ?
N1 C7 C6 C1 . . . . 15.4(4) ?
N1 C7 C6 C5 . . . . -164.7(2) ?
N3 Cu3 O4 Cu1 . . . . -166.14(8) ?
N3 Cu3 O4 C20 . . . . 23.5(2) ?
N3 C26 C25 C20 . . . . 17.9(4) ?
N3 C26 C25 C24 . . . . -162.2(3) ?
N4 Cu4 O6 C38 . . . . -3.3(2) ?
N2 Cu2 O3 C19 . . . . 5.5(2) ?
N2 C12 C14 C19 . . . . 12.4(4) ?
N2 C12 C14 C15 . . . . -165.9(3) ?
N6 Cu6 O9 C57 . . . . 9.4(2) ?
C7 N1 C9 C10 . . . . -165.0(2) ?
C7 C6 C5 C4 . . . . 178.6(3) ?
C20 C25 C24 C23 . . . . -0.1(5) ?
C20 C21 C22 C23 . . . . -0.2(6) ?
C1 C6 C5 C4 . . . . -1.5(4) ?
C1 C2 C3 C4 . . . . -0.4(5) ?
C26 N3 C28 C29 . . . . -162.2(2) ?
C26 C25 C24 C23 . . . . 180.0(4) ?
C25 C20 C21 C22 . . . . -1.2(5) ?
C25 C24 C23 C22 . . . . -1.3(7) ?
C11 N2 C12 C14 . . . . 179.0(2) ?
C11 N2 C12 C13 . . . . -1.6(4) ?
C11 C10 C9 N1 . . . . 72.4(3) ?
C45 N5 C47 C48 . . . . -159.8(2) ?
C45 C44 C43 C42 . . . . 177.0(4) ?
C39 C44 C43 C42 . . . . -1.1(6) ?
C39 C40 C41 C42 . . . . -0.6(6) ?
C12 N2 C11 C10 . . . . -171.9(2) ?
C12 C14 C19 O3 . . . . 2.8(4) ?
C12 C14 C19 C18 . . . . -178.7(3) ?
C12 C14 C15 C16 . . . . 178.2(3) ?
C33 C38 C37 C36 . . . . -0.5(4) ?
C33 C34 C35 C36 . . . . -0.1(5) ?
C38 C33 C31 N4 . . . . 4.6(4) ?
C38 C33 C31 C32 . . . . -174.6(3) ?
C38 C33 C34 C35 . . . . 0.1(4) ?
C38 C37 C36 C35 . . . . 0.5(5) ?
C14 C19 C18 C17 . . . . 0.5(4) ?
C14 C15 C16 C17 . . . . 0.6(6) ?
C31 N4 C30 C29 . . . . -171.1(2) ?
C31 C33 C38 O6 . . . . 1.8(4) ?
C31 C33 C38 C37 . . . . -178.9(3) ?
C31 C33 C34 C35 . . . . 179.3(3) ?
C6 C1 C2 C3 . . . . -1.8(5) ?
C6 C5 C4 C3 . . . . -0.6(5) ?
C52 C57 C56 C55 . . . . 2.2(5) ?
C52 C53 C54 C55 . . . . -0.3(6) ?
C57 C52 C50 N6 . . . . 14.5(4) ?
C57 C52 C50 C51 . . . . -164.8(3) ?
C57 C52 C53 C54 . . . . 0.7(5) ?
C57 C56 C55 C54 . . . . -1.9(6) ?
C50 N6 C49 C48 . . . . -168.5(2) ?
C50 C52 C57 O9 . . . . 0.9(4) ?
C50 C52 C57 C56 . . . . 178.9(3) ?
C50 C52 C53 C54 . . . . -179.8(3) ?
C30 N4 C31 C33 . . . . 179.5(2) ?
C30 N4 C31 C32 . . . . -1.4(4) ?
C30 C29 C28 N3 . . . . 74.9(3) ?
C28 N3 C26 C25 . . . . -179.5(2) ?
C28 N3 C26 C27 . . . . 0.4(4) ?
C28 C29 C30 N4 . . . . -163.9(2) ?
C49 N6 C50 C52 . . . . 176.4(2) ?
C49 N6 C50 C51 . . . . -4.3(4) ?
C49 C48 C47 N5 . . . . 74.7(3) ?
C47 N5 C45 C44 . . . . 178.6(2) ?
C47 N5 C45 C46 . . . . -0.3(4) ?
C47 C48 C49 N6 . . . . -168.3(2) ?
C34 C33 C38 O6 . . . . -179.1(3) ?
C34 C33 C38 C37 . . . . 0.2(4) ?
C34 C33 C31 N4 . . . . -174.5(3) ?
C34 C33 C31 C32 . . . . 6.3(4) ?
C34 C35 C36 C37 . . . . -0.2(5) ?
C9 N1 C7 C6 . . . . 180.0(2) ?
C9 N1 C7 C8 . . . . 0.4(4) ?
C9 C10 C11 N2 . . . . -165.2(2) ?
C44 C39 C40 C41 . . . . 0.3(5) ?
C44 C43 C42 C41 . . . . 0.8(7) ?
C19 C14 C15 C16 . . . . -0.1(5) ?
C19 C18 C17 C16 . . . . 0.0(5) ?
C40 C39 C44 C45 . . . . -177.4(3) ?
C40 C39 C44 C43 . . . . 0.5(4) ?
C40 C41 C42 C43 . . . . 0.1(7) ?
C21 C20 C25 C26 . . . . -178.8(3) ?
C21 C20 C25 C24 . . . . 1.3(4) ?
C21 C22 C23 C24 . . . . 1.4(7) ?
C27 C26 C25 C20 . . . . -162.0(3) ?
C27 C26 C25 C24 . . . . 18.0(4) ?
C56 C55 C54 C53 . . . . 0.8(6) ?
C5 C4 C3 C2 . . . . 1.6(5) ?
C8 C7 C6 C1 . . . . -165.0(3) ?
C8 C7 C6 C5 . . . . 14.9(4) ?
C53 C52 C57 O9 . . . . -179.6(3) ?
C53 C52 C57 C56 . . . . -1.6(4) ?
C53 C52 C50 N6 . . . . -165.0(3) ?
C53 C52 C50 C51 . . . . 15.7(4) ?
C2 C1 C6 C7 . . . . -177.5(3) ?
C2 C1 C6 C5 . . . . 2.6(4) ?
C18 C17 C16 C15 . . . . -0.5(6) ?
C13 C12 C14 C19 . . . . -167.0(3) ?
C13 C12 C14 C15 . . . . 14.7(4) ?
C46 C45 C44 C39 . . . . -164.0(3) ?
C46 C45 C44 C43 . . . . 18.1(4) ?
C15 C14 C19 O3 . . . . -178.9(3) ?
C15 C14 C19 C18 . . . . -0.4(4) ?

_cod_database_fobs_code 2243852
